data_4108816
loop_
_publ_author_name
'Yasuhiro Ohki'
'Tsubasa Hatanaka'
'Kazuyuki Tatsumi'

_publ_section_title
;
 C-H Bond Activation of Heteroarenes Mediated by a Half-Sandwich Iron
 Complex of N-Heterocyclic Carbene
;
_journal_name_full 'Journal of the American Chemical Society'
_journal_page_first 17174
_journal_page_last 17186
_journal_paper_doi 10.1021/ja8063028
_journal_volume 130
_journal_year 2008
_chemical_formula_moiety 'C37 H44 Fe N2 '
_chemical_formula_sum 'C37 H44 Fe N2'
_chemical_formula_weight 572.62
_space_group_IT_number 14
_symmetry_cell_setting monoclinic
_symmetry_Int_Tables_number 14
_symmetry_space_group_name_Hall '-P 2yn'
_symmetry_space_group_name_H-M 'P 1 21/n 1'
_cell_angle_alpha 90.0000
_cell_angle_beta 108.835(7)
_cell_angle_gamma 90.0000
_cell_formula_units_Z 4
_cell_length_a 13.078(5)
_cell_length_b 13.533(4)
_cell_length_c 18.648(7)
_cell_measurement_reflns_used 4026
_cell_measurement_temperature 173.1
_cell_measurement_theta_max 27.3
_cell_measurement_theta_min 3.0
_cell_volume 3123.7(19)
_computing_cell_refinement CrystalClear
_computing_data_collection CrystalClear
_computing_data_reduction CrystalStructure
_computing_publication_material 'CrystalStructure 3.8'
_computing_structure_refinement CRYSTALS
_computing_structure_solution SIR92
_diffrn_detector_area_resol_mean 7.31
_diffrn_measured_fraction_theta_full 0.996
_diffrn_measured_fraction_theta_max 0.996
_diffrn_measurement_device_type 'Rigaku Saturn'
_diffrn_measurement_method \w
_diffrn_radiation_type 'Mo K\a'
_diffrn_radiation_wavelength 0.71070
_diffrn_reflns_av_R_equivalents 0.046
_diffrn_reflns_limit_h_max 16
_diffrn_reflns_limit_h_min -16
_diffrn_reflns_limit_k_max 17
_diffrn_reflns_limit_k_min -16
_diffrn_reflns_limit_l_max 24
_diffrn_reflns_limit_l_min -24
_diffrn_reflns_number 25082
_diffrn_reflns_theta_full 27.49
_diffrn_reflns_theta_max 27.49
_exptl_absorpt_coefficient_mu 0.509
_exptl_absorpt_correction_T_max 0.995
_exptl_absorpt_correction_T_min 0.887
_exptl_absorpt_correction_type multi-scan
_exptl_absorpt_process_details 'Jacobson, R. (1998) Private communication'
_exptl_crystal_colour yellow-orange
_exptl_crystal_density_diffrn 1.217
_exptl_crystal_description plate
_exptl_crystal_F_000 1224.00
_exptl_crystal_size_max 0.08
_exptl_crystal_size_mid 0.08
_exptl_crystal_size_min 0.01
_refine_diff_density_max 0.72
_refine_diff_density_min -0.50
_refine_ls_extinction_method none
_refine_ls_goodness_of_fit_ref 1.240
_refine_ls_hydrogen_treatment refall
_refine_ls_number_parameters 405
_refine_ls_number_reflns 6817
_refine_ls_R_factor_gt 0.0534
_refine_ls_shift/su_max 0.0000
_refine_ls_structure_factor_coef F
_refine_ls_weighting_details 'w = 1/[0.0010Fo^2^ + 0.5000\s(Fo^2^)]'
_refine_ls_weighting_scheme calc
_refine_ls_wR_factor_ref 0.0780
_reflns_number_gt 4688
_reflns_number_total 7127
_reflns_threshold_expression F^2^>2.0\s(F^2^)
_cod_data_source_file ja8063028_si_002_04.cif
_cod_data_source_block '_Cp*FeFeIMesPh'
_cod_original_cell_volume 3123.8(19)
_cod_original_formula_sum 'C37 H44 Fe N2 '
_cod_database_code 4108816

loop_
_symmetry_equiv_pos_site_id
_symmetry_equiv_pos_as_xyz
1 +X,+Y,+Z
2 1/2-X,1/2+Y,1/2-Z
3 -X,-Y,-Z
4 1/2+X,1/2-Y,1/2+Z

loop_
_atom_site_label
_atom_site_type_symbol
_atom_site_fract_x
_atom_site_fract_y
_atom_site_fract_z
_atom_site_U_iso_or_equiv
_atom_site_adp_type
_atom_site_occupancy
_atom_site_symmetry_multiplicity
_atom_site_calc_flag
_atom_site_refinement_flags
Fe(1) Fe 0.23835(3) 0.18094(3) 0.44788(2) 0.02681(10) Uani 1.00 1 d .
N(1) N 0.3531(2) 0.37788(17) 0.44681(15) 0.0368(6) Uani 1.00 1 d .
N(2) N 0.2285(2) 0.39071(17) 0.49846(15) 0.0364(6) Uani 1.00 1 d .
C(1) C 0.2698(2) 0.1353(2) 0.55380(15) 0.0310(7) Uani 1.00 1 d .
C(2) C 0.3666(2) 0.0909(2) 0.59724(19) 0.0410(8) Uani 1.00 1 d .
C(3) C 0.3823(3) 0.0532(2) 0.6697(2) 0.0554(10) Uani 1.00 1 d .
C(4) C 0.3001(3) 0.0576(2) 0.70130(19) 0.0556(10) Uani 1.00 1 d .
C(5) C 0.2032(3) 0.0995(2) 0.65956(18) 0.0470(9) Uani 1.00 1 d .
C(6) C 0.1879(2) 0.1364(2) 0.58724(17) 0.0367(7) Uani 1.00 1 d .
C(7) C 0.2764(2) 0.32159(19) 0.46509(15) 0.0286(6) Uani 1.00 1 d .
C(8) C 0.3512(2) 0.4758(2) 0.4689(2) 0.0502(9) Uani 1.00 1 d .
C(9) C 0.2750(2) 0.4838(2) 0.5008(2) 0.0520(9) Uani 1.00 1 d .
C(10) C 0.4385(2) 0.3432(2) 0.42098(17) 0.0332(7) Uani 1.00 1 d .
C(11) C 0.4420(2) 0.3702(2) 0.34951(18) 0.0432(8) Uani 1.00 1 d .
C(12) C 0.5306(2) 0.3381(2) 0.32953(19) 0.0484(9) Uani 1.00 1 d .
C(13) C 0.6126(2) 0.2811(2) 0.37684(18) 0.0446(8) Uani 1.00 1 d .
C(14) C 0.6084(2) 0.2603(2) 0.44836(18) 0.0385(8) Uani 1.00 1 d .
C(15) C 0.5238(2) 0.2913(2) 0.47247(16) 0.0329(7) Uani 1.00 1 d .
C(16) C 0.3559(3) 0.4330(3) 0.2959(2) 0.0675(12) Uani 1.00 1 d .
C(17) C 0.7048(3) 0.2431(3) 0.3525(2) 0.0628(12) Uani 1.00 1 d .
C(18) C 0.5269(2) 0.2755(2) 0.55274(17) 0.0403(8) Uani 1.00 1 d .
C(19) C 0.1464(2) 0.3715(2) 0.53192(17) 0.0358(7) Uani 1.00 1 d .
C(20) C 0.0387(2) 0.3678(2) 0.48600(17) 0.0349(7) Uani 1.00 1 d .
C(21) C -0.0382(2) 0.3481(2) 0.52024(19) 0.0423(8) Uani 1.00 1 d .
C(22) C -0.0123(3) 0.3364(2) 0.5980(2) 0.0506(10) Uani 1.00 1 d .
C(23) C 0.0953(3) 0.3461(2) 0.64186(19) 0.0536(10) Uani 1.00 1 d .
C(24) C 0.1766(2) 0.3621(2) 0.61055(18) 0.0454(8) Uani 1.00 1 d .
C(25) C 0.0066(2) 0.3892(2) 0.40265(17) 0.0405(8) Uani 1.00 1 d .
C(26) C -0.0979(4) 0.3175(3) 0.6338(2) 0.0735(15) Uani 1.00 1 d .
C(27) C 0.2934(3) 0.3660(3) 0.6595(2) 0.0657(11) Uani 1.00 1 d .
C(28) C 0.1578(2) 0.04195(19) 0.40866(16) 0.0329(7) Uani 1.00 1 d .
C(29) C 0.2567(2) 0.0478(2) 0.39173(17) 0.0342(7) Uani 1.00 1 d .
C(30) C 0.2478(2) 0.1272(2) 0.34060(17) 0.0375(8) Uani 1.00 1 d .
C(31) C 0.1428(2) 0.1706(2) 0.32583(15) 0.0348(7) Uani 1.00 1 d .
C(32) C 0.0871(2) 0.1162(2) 0.36661(16) 0.0327(7) Uani 1.00 1 d .
C(33) C 0.1287(2) -0.0371(2) 0.4550(2) 0.0461(9) Uani 1.00 1 d .
C(34) C 0.3499(3) -0.0224(2) 0.4186(2) 0.0558(10) Uani 1.00 1 d .
C(35) C 0.3241(3) 0.1487(2) 0.2985(2) 0.0558(11) Uani 1.00 1 d .
C(36) C 0.0960(3) 0.2497(2) 0.26731(18) 0.0528(10) Uani 1.00 1 d .
C(37) C -0.0258(2) 0.1320(2) 0.3674(2) 0.0487(9) Uani 1.00 1 d .
H(1) H 0.4254 0.0862 0.5763 0.047 Uiso 1.00 1 c R
H(2) H 0.4510 0.0235 0.6982 0.059 Uiso 1.00 1 c R
H(3) H 0.3106 0.0322 0.7518 0.063 Uiso 1.00 1 c R
H(4) H 0.1445 0.1030 0.6806 0.059 Uiso 1.00 1 c R
H(5) H 0.1181 0.1640 0.5589 0.045 Uiso 1.00 1 c R
H(6) H 0.3980 0.5284 0.4627 0.058 Uiso 1.00 1 c R
H(7) H 0.2543 0.5434 0.5215 0.060 Uiso 1.00 1 c R
H(8) H 0.5348 0.3568 0.2803 0.059 Uiso 1.00 1 c R
H(9) H 0.6667 0.2228 0.4831 0.046 Uiso 1.00 1 c R
H(10) H -0.1132 0.3420 0.4888 0.052 Uiso 1.00 1 c R
H(11) H 0.1140 0.3415 0.6965 0.065 Uiso 1.00 1 c R
H(12) H 0.7179 0.2883 0.3161 0.078 Uiso 1.00 1 c R
H(13) H 0.2938 0.4347 0.3135 0.076 Uiso 1.00 1 c R
H(14) H 0.4762 0.2238 0.5541 0.049 Uiso 1.00 1 c R
H(15) H 0.3313 0.3091 0.6489 0.071 Uiso 1.00 1 c R
H(16) H -0.0784 0.2600 0.6664 0.097 Uiso 1.00 1 c R
H(17) H 0.0229 0.4575 0.3949 0.047 Uiso 1.00 1 c R
H(18) H 0.1370 0.3102 0.2825 0.061 Uiso 1.00 1 c R
H(19) H 0.3164 0.2169 0.2815 0.072 Uiso 1.00 1 c R
H(20) H 0.3581 -0.0433 0.4698 0.068 Uiso 1.00 1 c R
H(21) H 0.1936 -0.0604 0.4934 0.057 Uiso 1.00 1 c R
H(22) H -0.0242 0.1434 0.4191 0.056 Uiso 1.00 1 c R
H(23) H 0.3830 0.4995 0.2950 0.076 Uiso 1.00 1 c R
H(24) H 0.3349 0.4052 0.2452 0.076 Uiso 1.00 1 c R
H(25) H 0.7694 0.2379 0.3964 0.078 Uiso 1.00 1 c R
H(26) H 0.6863 0.1785 0.3294 0.078 Uiso 1.00 1 c R
H(27) H 0.5992 0.2559 0.5832 0.049 Uiso 1.00 1 c R
H(28) H 0.5075 0.3362 0.5729 0.049 Uiso 1.00 1 c R
H(29) H 0.0463 0.3460 0.3796 0.047 Uiso 1.00 1 c R
H(30) H -0.0703 0.3777 0.3796 0.047 Uiso 1.00 1 c R
H(31) H -0.1043 0.3745 0.6636 0.097 Uiso 1.00 1 c R
H(32) H -0.1664 0.3057 0.5945 0.097 Uiso 1.00 1 c R
H(33) H 0.3263 0.4261 0.6489 0.071 Uiso 1.00 1 c R
H(34) H 0.2976 0.3652 0.7124 0.071 Uiso 1.00 1 c R
H(35) H 0.0793 -0.0102 0.4791 0.057 Uiso 1.00 1 c R
H(36) H 0.0943 -0.0917 0.4224 0.057 Uiso 1.00 1 c R
H(37) H 0.3371 -0.0796 0.3856 0.068 Uiso 1.00 1 c R
H(38) H 0.4153 0.0108 0.4178 0.068 Uiso 1.00 1 c R
H(39) H 0.3972 0.1377 0.3321 0.072 Uiso 1.00 1 c R
H(40) H 0.3096 0.1052 0.2550 0.072 Uiso 1.00 1 c R
H(41) H 0.0996 0.2286 0.2184 0.062 Uiso 1.00 1 c R
H(42) H 0.0213 0.2612 0.2636 0.062 Uiso 1.00 1 c R
H(43) H -0.0575 0.1888 0.3365 0.056 Uiso 1.00 1 c R
H(44) H -0.0689 0.0738 0.3475 0.056 Uiso 1.00 1 c R

loop_
_atom_site_aniso_label
_atom_site_aniso_U_11
_atom_site_aniso_U_22
_atom_site_aniso_U_33
_atom_site_aniso_U_12
_atom_site_aniso_U_13
_atom_site_aniso_U_23
Fe(1) 0.0293(2) 0.0259(2) 0.0259(2) -0.00107(15) 0.00982(16) -0.00098(15)
N(1) 0.0344(13) 0.0269(11) 0.0453(14) -0.0016(10) 0.0076(11) 0.0023(10)
N(2) 0.0320(12) 0.0283(11) 0.0457(14) 0.0010(10) 0.0079(11) -0.0075(10)
C(1) 0.0369(15) 0.0270(13) 0.0285(13) -0.0032(11) 0.0099(11) -0.0036(10)
C(2) 0.0355(16) 0.0348(15) 0.0482(18) -0.0034(12) 0.0074(13) 0.0055(13)
C(3) 0.055(2) 0.0421(18) 0.051(2) -0.0050(16) -0.0087(17) 0.0107(15)
C(4) 0.084(2) 0.0456(18) 0.0288(16) -0.0184(19) 0.0066(17) 0.0065(14)
C(5) 0.067(2) 0.0436(17) 0.0361(17) -0.0135(16) 0.0252(16) -0.0044(14)
C(6) 0.0431(17) 0.0353(14) 0.0335(15) -0.0027(12) 0.0150(13) -0.0014(12)
C(7) 0.0288(13) 0.0266(12) 0.0271(13) 0.0006(10) 0.0045(10) -0.0010(10)
C(8) 0.0421(18) 0.0228(13) 0.081(2) -0.0004(13) 0.0136(17) -0.0020(15)
C(9) 0.0382(17) 0.0320(15) 0.079(2) 0.0004(13) 0.0093(17) -0.0094(16)
C(10) 0.0292(14) 0.0298(13) 0.0395(15) -0.0071(11) 0.0096(12) 0.0016(12)
C(11) 0.0457(18) 0.0426(17) 0.0335(16) -0.0154(14) 0.0020(13) 0.0076(13)
C(12) 0.0496(19) 0.061(2) 0.0369(17) -0.0201(16) 0.0176(15) 0.0035(15)
C(13) 0.0369(16) 0.0592(19) 0.0375(17) -0.0148(15) 0.0115(13) -0.0079(15)
C(14) 0.0342(15) 0.0397(15) 0.0403(16) -0.0052(12) 0.0101(13) -0.0016(13)
C(15) 0.0346(15) 0.0279(13) 0.0358(15) -0.0061(11) 0.0109(12) 0.0015(11)
C(16) 0.061(2) 0.074(2) 0.056(2) -0.006(2) 0.0018(19) 0.030(2)
C(17) 0.050(2) 0.091(2) 0.054(2) -0.013(2) 0.0248(18) -0.015(2)
C(18) 0.0405(17) 0.0410(16) 0.0393(16) -0.0024(13) 0.0128(13) 0.0075(13)
C(19) 0.0377(15) 0.0322(14) 0.0347(15) 0.0061(12) 0.0080(12) -0.0066(12)
C(20) 0.0381(15) 0.0301(14) 0.0351(15) 0.0115(12) 0.0100(12) -0.0018(11)
C(21) 0.0433(18) 0.0419(16) 0.0440(17) 0.0123(14) 0.0176(14) 0.0001(14)
C(22) 0.070(2) 0.0444(17) 0.0481(19) 0.0212(17) 0.0335(18) 0.0029(15)
C(23) 0.082(2) 0.0473(18) 0.0324(17) 0.0253(18) 0.0203(17) -0.0009(14)
C(24) 0.0526(19) 0.0410(16) 0.0349(16) 0.0160(15) 0.0034(14) -0.0075(13)
C(25) 0.0422(17) 0.0404(15) 0.0349(16) 0.0025(13) 0.0068(13) 0.0027(13)
C(26) 0.099(3) 0.072(2) 0.071(2) 0.024(2) 0.057(2) 0.012(2)
C(27) 0.071(2) 0.061(2) 0.046(2) 0.018(2) -0.0083(18) -0.0142(18)
C(28) 0.0399(15) 0.0261(12) 0.0348(15) -0.0087(11) 0.0151(12) -0.0064(11)
C(29) 0.0360(15) 0.0304(13) 0.0391(16) -0.0019(11) 0.0163(12) -0.0089(12)
C(30) 0.0460(17) 0.0384(15) 0.0355(15) -0.0132(13) 0.0234(13) -0.0124(12)
C(31) 0.0434(16) 0.0366(14) 0.0226(13) -0.0041(12) 0.0081(12) -0.0054(11)
C(32) 0.0335(14) 0.0340(14) 0.0292(14) -0.0068(11) 0.0083(11) -0.0085(11)
C(33) 0.057(2) 0.0349(15) 0.051(2) -0.0115(14) 0.0237(17) -0.0027(14)
C(34) 0.055(2) 0.0416(17) 0.073(2) 0.0111(16) 0.0243(19) -0.0121(17)
C(35) 0.071(2) 0.059(2) 0.050(2) -0.0177(19) 0.0376(19) -0.0177(17)
C(36) 0.072(2) 0.0507(19) 0.0303(16) -0.0005(17) 0.0095(16) 0.0017(14)
C(37) 0.0310(16) 0.0537(19) 0.056(2) -0.0028(14) 0.0063(14) -0.0091(16)

loop_
_atom_type_symbol
_atom_type_description
_atom_type_scat_dispersion_real
_atom_type_scat_dispersion_imag
_atom_type_scat_source
C C 0.003 0.002
;
International Tables for Crystallography
(1992, Vol. C, Tables 4.2.6.8 and 6.1.1.4)
;
H H 0.000 0.000
;
International Tables for Crystallography
(1992, Vol. C, Table 6.1.1.4)
;
N N 0.006 0.003
;
International Tables for Crystallography
(1992, Vol. C, Tables 4.2.6.8 and 6.1.1.4)
;
Fe Fe 0.346 0.844
;
International Tables for Crystallography
(1992, Vol. C, Tables 4.2.6.8 and 6.1.1.4)
;

loop_
_geom_angle_atom_site_label_1
_geom_angle_atom_site_label_2
_geom_angle_atom_site_label_3
_geom_angle
_geom_angle_publ_flag
C(1) Fe(1) C(7) 100.29(11) yes
C(1) Fe(1) C(28) 89.31(10) yes
C(1) Fe(1) C(29) 101.88(11) yes
C(1) Fe(1) C(30) 139.41(11) yes
C(1) Fe(1) C(31) 150.42(11) yes
C(1) Fe(1) C(32) 113.92(11) yes
C(7) Fe(1) C(28) 164.97(9) yes
C(7) Fe(1) C(29) 146.44(13) yes
C(7) Fe(1) C(30) 112.84(12) yes
C(7) Fe(1) C(31) 104.92(10) yes
C(7) Fe(1) C(32) 127.53(10) yes
C(28) Fe(1) C(29) 38.82(12) yes
C(28) Fe(1) C(30) 64.10(12) yes
C(28) Fe(1) C(31) 63.07(10) yes
C(28) Fe(1) C(32) 37.46(9) yes
C(29) Fe(1) C(30) 38.38(11) yes
C(29) Fe(1) C(31) 63.83(10) yes
C(29) Fe(1) C(32) 63.50(10) yes
C(30) Fe(1) C(31) 38.15(11) yes
C(30) Fe(1) C(32) 63.03(12) yes
C(31) Fe(1) C(32) 37.02(11) yes
C(7) N(1) C(8) 111.5(2) yes
C(7) N(1) C(10) 127.4(2) yes
C(8) N(1) C(10) 120.2(2) yes
C(7) N(2) C(9) 111.7(2) yes
C(7) N(2) C(19) 126.0(2) yes
C(9) N(2) C(19) 122.2(2) yes
Fe(1) C(1) C(2) 124.7(2) yes
Fe(1) C(1) C(6) 119.81(19) yes
C(2) C(1) C(6) 115.1(2) yes
C(1) C(2) C(3) 122.7(3) yes
C(2) C(3) C(4) 120.3(3) yes
C(3) C(4) C(5) 118.5(3) yes
C(4) C(5) C(6) 120.9(3) yes
C(1) C(6) C(5) 122.4(2) yes
Fe(1) C(7) N(1) 131.0(2) yes
Fe(1) C(7) N(2) 126.9(2) yes
N(1) C(7) N(2) 102.0(2) yes
N(1) C(8) C(9) 107.5(3) yes
N(2) C(9) C(8) 107.3(3) yes
N(1) C(10) C(11) 120.3(2) yes
N(1) C(10) C(15) 117.9(2) yes
C(11) C(10) C(15) 121.4(3) yes
C(10) C(11) C(12) 117.3(2) yes
C(10) C(11) C(16) 122.3(3) yes
C(12) C(11) C(16) 120.4(3) yes
C(11) C(12) C(13) 122.9(3) yes
C(12) C(13) C(14) 117.7(3) yes
C(12) C(13) C(17) 121.9(3) yes
C(14) C(13) C(17) 120.3(2) yes
C(13) C(14) C(15) 122.4(2) yes
C(10) C(15) C(14) 118.1(2) yes
C(10) C(15) C(18) 120.9(2) yes
C(14) C(15) C(18) 120.9(2) yes
N(2) C(19) C(20) 119.4(2) yes
N(2) C(19) C(24) 118.5(2) yes
C(20) C(19) C(24) 122.0(3) yes
C(19) C(20) C(21) 117.8(2) yes
C(19) C(20) C(25) 121.2(3) yes
C(21) C(20) C(25) 121.0(2) yes
C(20) C(21) C(22) 122.4(3) yes
C(21) C(22) C(23) 117.8(3) yes
C(21) C(22) C(26) 121.3(3) yes
C(23) C(22) C(26) 120.9(3) yes
C(22) C(23) C(24) 122.4(3) yes
C(19) C(24) C(23) 117.5(2) yes
C(19) C(24) C(27) 121.4(3) yes
C(23) C(24) C(27) 121.1(3) yes
Fe(1) C(28) C(29) 69.50(15) yes
Fe(1) C(28) C(32) 74.36(15) yes
Fe(1) C(28) C(33) 127.7(2) yes
C(29) C(28) C(32) 108.3(2) yes
C(29) C(28) C(33) 125.7(2) yes
C(32) C(28) C(33) 125.6(3) yes
Fe(1) C(29) C(28) 71.68(16) yes
Fe(1) C(29) C(30) 72.09(17) yes
Fe(1) C(29) C(34) 125.4(2) yes
C(28) C(29) C(30) 107.9(2) yes
C(28) C(29) C(34) 126.0(2) yes
C(30) C(29) C(34) 126.0(3) yes
Fe(1) C(30) C(29) 69.53(18) yes
Fe(1) C(30) C(31) 72.80(18) yes
Fe(1) C(30) C(35) 132.1(2) yes
C(29) C(30) C(31) 107.8(3) yes
C(29) C(30) C(35) 125.6(3) yes
C(31) C(30) C(35) 125.6(2) yes
Fe(1) C(31) C(30) 69.04(15) yes
Fe(1) C(31) C(32) 72.50(15) yes
Fe(1) C(31) C(36) 131.2(2) yes
C(30) C(31) C(32) 108.0(2) yes
C(30) C(31) C(36) 124.6(3) yes
C(32) C(31) C(36) 126.7(2) yes
Fe(1) C(32) C(28) 68.18(14) yes
Fe(1) C(32) C(31) 70.48(14) yes
Fe(1) C(32) C(37) 126.5(2) yes
C(28) C(32) C(31) 107.9(2) yes
C(28) C(32) C(37) 124.4(2) yes
C(31) C(32) C(37) 127.7(2) yes
C(1) C(2) H(1) 118.7 no
C(3) C(2) H(1) 118.6 no
C(2) C(3) H(2) 120.1 no
C(4) C(3) H(2) 119.6 no
C(3) C(4) H(3) 120.8 no
C(5) C(4) H(3) 120.7 no
C(4) C(5) H(4) 119.7 no
C(6) C(5) H(4) 119.4 no
C(1) C(6) H(5) 118.8 no
C(5) C(6) H(5) 118.8 no
N(1) C(8) H(6) 126.3 no
C(9) C(8) H(6) 126.2 no
N(2) C(9) H(7) 126.2 no
C(8) C(9) H(7) 126.5 no
C(11) C(12) H(8) 118.5 no
C(13) C(12) H(8) 118.6 no
C(13) C(14) H(9) 118.9 no
C(15) C(14) H(9) 118.7 no
C(11) C(16) H(13) 108.5 no
C(11) C(16) H(23) 109.7 no
C(11) C(16) H(24) 110.2 no
H(13) C(16) H(23) 109.5 no
H(13) C(16) H(24) 109.5 no
H(23) C(16) H(24) 109.5 no
C(13) C(17) H(12) 109.5 no
C(13) C(17) H(25) 109.5 no
C(13) C(17) H(26) 109.4 no
H(12) C(17) H(25) 109.5 no
H(12) C(17) H(26) 109.5 no
H(25) C(17) H(26) 109.5 no
C(15) C(18) H(14) 109.2 no
C(15) C(18) H(27) 109.3 no
C(15) C(18) H(28) 109.9 no
H(14) C(18) H(27) 109.5 no
H(14) C(18) H(28) 109.5 no
H(27) C(18) H(28) 109.5 no
C(20) C(21) H(10) 118.8 no
C(22) C(21) H(10) 118.7 no
C(22) C(23) H(11) 118.6 no
C(24) C(23) H(11) 119.0 no
C(20) C(25) H(17) 109.6 no
C(20) C(25) H(29) 109.4 no
C(20) C(25) H(30) 109.3 no
H(17) C(25) H(29) 109.5 no
H(17) C(25) H(30) 109.5 no
H(29) C(25) H(30) 109.5 no
C(22) C(26) H(16) 109.5 no
C(22) C(26) H(31) 109.6 no
C(22) C(26) H(32) 109.3 no
H(16) C(26) H(31) 109.5 no
H(16) C(26) H(32) 109.5 no
H(31) C(26) H(32) 109.5 no
C(24) C(27) H(15) 109.6 no
C(24) C(27) H(33) 109.6 no
C(24) C(27) H(34) 109.3 no
H(15) C(27) H(33) 109.5 no
H(15) C(27) H(34) 109.5 no
H(33) C(27) H(34) 109.5 no
C(28) C(33) H(21) 109.4 no
C(28) C(33) H(35) 109.3 no
C(28) C(33) H(36) 109.7 no
H(21) C(33) H(35) 109.5 no
H(21) C(33) H(36) 109.5 no
H(35) C(33) H(36) 109.5 no
C(29) C(34) H(20) 109.4 no
C(29) C(34) H(37) 109.8 no
C(29) C(34) H(38) 109.1 no
H(20) C(34) H(37) 109.5 no
H(20) C(34) H(38) 109.5 no
H(37) C(34) H(38) 109.5 no
C(30) C(35) H(19) 110.0 no
C(30) C(35) H(39) 108.6 no
C(30) C(35) H(40) 109.8 no
H(19) C(35) H(39) 109.5 no
H(19) C(35) H(40) 109.5 no
H(39) C(35) H(40) 109.5 no
C(31) C(36) H(18) 109.3 no
C(31) C(36) H(41) 109.8 no
C(31) C(36) H(42) 109.3 no
H(18) C(36) H(41) 109.5 no
H(18) C(36) H(42) 109.5 no
H(41) C(36) H(42) 109.5 no
C(32) C(37) H(22) 109.1 no
C(32) C(37) H(43) 109.9 no
C(32) C(37) H(44) 109.4 no
H(22) C(37) H(43) 109.5 no
H(22) C(37) H(44) 109.5 no
H(43) C(37) H(44) 109.5 no

loop_
_geom_bond_atom_site_label_1
_geom_bond_atom_site_label_2
_geom_bond_distance
_geom_bond_publ_flag
Fe(1) C(1) 1.982(2) yes
Fe(1) C(7) 1.968(2) yes
Fe(1) C(28) 2.165(2) yes
Fe(1) C(29) 2.136(2) yes
Fe(1) C(30) 2.169(3) yes
Fe(1) C(31) 2.219(2) yes
Fe(1) C(32) 2.245(2) yes
N(1) C(7) 1.386(4) yes
N(1) C(8) 1.390(3) yes
N(1) C(10) 1.430(4) yes
N(2) C(7) 1.381(4) yes
N(2) C(9) 1.393(4) yes
N(2) C(19) 1.429(4) yes
C(1) C(2) 1.399(3) yes
C(1) C(6) 1.403(5) yes
C(2) C(3) 1.397(5) yes
C(3) C(4) 1.384(6) yes
C(4) C(5) 1.377(5) yes
C(5) C(6) 1.391(4) yes
C(8) C(9) 1.320(6) yes
C(10) C(11) 1.397(4) yes
C(10) C(15) 1.403(3) yes
C(11) C(12) 1.396(5) yes
C(11) C(16) 1.504(4) yes
C(12) C(13) 1.383(4) yes
C(13) C(14) 1.381(5) yes
C(13) C(17) 1.509(5) yes
C(14) C(15) 1.387(4) yes
C(15) C(18) 1.499(4) yes
C(19) C(20) 1.393(3) yes
C(19) C(24) 1.396(4) yes
C(20) C(21) 1.381(5) yes
C(20) C(25) 1.501(4) yes
C(21) C(22) 1.387(5) yes
C(22) C(23) 1.386(5) yes
C(22) C(26) 1.500(7) yes
C(23) C(24) 1.385(6) yes
C(24) C(27) 1.506(4) yes
C(28) C(29) 1.429(4) yes
C(28) C(32) 1.418(3) yes
C(28) C(33) 1.499(4) yes
C(29) C(30) 1.416(4) yes
C(29) C(34) 1.499(4) yes
C(30) C(31) 1.435(4) yes
C(30) C(35) 1.485(6) yes
C(31) C(32) 1.418(4) yes
C(31) C(36) 1.510(4) yes
C(32) C(37) 1.497(4) yes
C(2) H(1) 0.970 no
C(3) H(2) 0.970 no
C(4) H(3) 0.970 no
C(5) H(4) 0.970 no
C(6) H(5) 0.970 no
C(8) H(6) 0.970 no
C(9) H(7) 0.970 no
C(12) H(8) 0.970 no
C(14) H(9) 0.970 no
C(16) H(13) 0.970 no
C(16) H(23) 0.970 no
C(16) H(24) 0.970 no
C(17) H(12) 0.970 no
C(17) H(25) 0.970 no
C(17) H(26) 0.970 no
C(18) H(14) 0.970 no
C(18) H(27) 0.970 no
C(18) H(28) 0.970 no
C(21) H(10) 0.970 no
C(23) H(11) 0.970 no
C(25) H(17) 0.970 no
C(25) H(29) 0.970 no
C(25) H(30) 0.970 no
C(26) H(16) 0.970 no
C(26) H(31) 0.970 no
C(26) H(32) 0.970 no
C(27) H(15) 0.970 no
C(27) H(33) 0.970 no
C(27) H(34) 0.970 no
C(33) H(21) 0.970 no
C(33) H(35) 0.970 no
C(33) H(36) 0.970 no
C(34) H(20) 0.970 no
C(34) H(37) 0.970 no
C(34) H(38) 0.970 no
C(35) H(19) 0.970 no
C(35) H(39) 0.970 no
C(35) H(40) 0.970 no
C(36) H(18) 0.970 no
C(36) H(41) 0.970 no
C(36) H(42) 0.970 no
C(37) H(22) 0.970 no
C(37) H(43) 0.970 no
C(37) H(44) 0.970 no

loop_
_geom_contact_atom_site_label_1
_geom_contact_atom_site_label_2
_geom_contact_distance
_geom_contact_site_symmetry_2
C(8) C(15) 3.557(4) 3_666
C(15) C(8) 3.557(4) 3_666
C(26) C(35) 3.563(7) 4_455
C(35) C(26) 3.563(7) 4_554
N(1) H(6) 3.392 3_666
C(2) H(38) 3.259 3_656
C(3) H(26) 3.263 3_656
C(3) H(42) 3.258 4_555
C(4) H(11) 3.473 2_546
C(4) H(12) 3.402 4_455
C(4) H(26) 3.260 3_656
C(4) H(30) 3.325 4_555
C(4) H(34) 3.511 2_546
C(4) H(44) 3.370 3_556
C(5) H(12) 3.241 4_455
C(5) H(44) 2.907 3_556
C(8) H(6) 3.113 3_666
C(8) H(28) 3.381 3_666
C(9) H(10) 3.215 3_566
C(9) H(32) 3.415 3_566
C(10) H(6) 3.050 3_666
C(12) H(16) 3.201 4_554
C(13) H(7) 3.184 3_666
C(14) H(6) 3.320 3_666
C(14) H(7) 3.154 3_666
C(14) H(20) 3.273 3_656
C(14) H(32) 3.361 1_655
C(15) H(6) 2.768 3_666
C(16) H(37) 3.512 2_555
C(16) H(40) 3.113 2_555
C(17) H(10) 3.164 1_655
C(17) H(11) 2.992 4_554
C(17) H(30) 3.357 1_655
C(17) H(34) 3.535 4_554
C(17) H(43) 3.301 1_655
C(18) H(6) 2.876 3_666
C(18) H(20) 3.567 3_656
C(18) H(37) 3.193 3_656
C(18) H(41) 2.925 4_555
C(20) H(17) 3.511 3_566
C(21) H(7) 3.054 3_566
C(21) H(17) 3.044 3_566
C(21) H(25) 3.184 1_455
C(22) H(17) 2.798 3_566
C(22) H(36) 3.463 3_556
C(23) H(3) 3.196 2_556
C(23) H(17) 3.040 3_566
C(23) H(26) 3.328 4_455
C(24) H(3) 3.411 2_556
C(24) H(17) 3.550 3_566
C(25) H(3) 3.311 4_454
C(26) H(7) 3.506 3_566
C(26) H(17) 3.295 3_566
C(26) H(19) 3.324 4_455
C(26) H(36) 3.235 3_556
C(26) H(40) 3.071 4_455
C(27) H(3) 3.331 2_556
C(27) H(42) 3.447 4_555
C(27) H(43) 3.331 4_555
C(27) H(44) 3.482 4_555
C(28) H(24) 3.442 2_545
C(29) H(23) 3.433 2_545
C(29) H(24) 3.116 2_545
C(30) H(23) 3.084 2_545
C(30) H(24) 3.411 2_545
C(31) H(23) 3.171 2_545
C(32) H(23) 3.534 2_545
C(33) H(5) 3.591 3_556
C(33) H(9) 3.579 3_656
C(33) H(22) 3.394 3_556
C(33) H(35) 3.388 3_556
C(34) H(1) 3.035 3_656
C(34) H(9) 3.321 3_656
C(34) H(14) 3.481 3_656
C(34) H(24) 3.371 2_545
C(34) H(27) 3.232 3_656
C(34) H(38) 3.565 3_656
C(35) H(16) 3.353 4_554
C(35) H(23) 3.377 2_545
C(35) H(31) 2.970 4_554
C(36) H(15) 3.543 4_454
C(36) H(27) 3.449 4_454
C(37) H(4) 3.526 3_556
C(37) H(25) 3.233 1_455
C(37) H(34) 3.063 4_454
C(37) H(35) 3.562 3_556
H(1) C(34) 3.035 3_656
H(1) H(20) 3.267 3_656
H(1) H(37) 2.956 3_656
H(1) H(38) 2.435 3_656
H(2) H(11) 3.424 2_546
H(2) H(17) 3.490 4_555
H(2) H(18) 3.314 4_555
H(2) H(26) 3.220 3_656
H(2) H(31) 3.376 2_546
H(2) H(38) 3.224 3_656
H(2) H(39) 3.122 3_656
H(2) H(40) 3.441 3_656
H(2) H(42) 3.177 4_555
H(3) C(23) 3.196 2_546
H(3) C(24) 3.411 2_546
H(3) C(25) 3.311 4_555
H(3) C(27) 3.331 2_546
H(3) H(11) 2.819 2_546
H(3) H(12) 3.122 4_455
H(3) H(17) 3.173 4_555
H(3) H(26) 3.234 3_656
H(3) H(30) 2.682 4_555
H(3) H(33) 3.292 2_546
H(3) H(34) 2.857 2_546
H(3) H(44) 3.421 3_556
H(4) C(37) 3.526 3_556
H(4) H(8) 2.745 4_455
H(4) H(12) 2.811 4_455
H(4) H(36) 3.097 3_556
H(4) H(44) 2.577 3_556
H(5) C(33) 3.591 3_556
H(5) H(35) 3.212 3_556
H(5) H(36) 3.069 3_556
H(6) N(1) 3.392 3_666
H(6) C(8) 3.113 3_666
H(6) C(10) 3.050 3_666
H(6) C(14) 3.320 3_666
H(6) C(15) 2.768 3_666
H(6) C(18) 2.876 3_666
H(6) H(6) 2.693 3_666
H(6) H(27) 3.045 3_666
H(6) H(28) 2.421 3_666
H(7) C(13) 3.184 3_666
H(7) C(14) 3.154 3_666
H(7) C(21) 3.054 3_566
H(7) C(26) 3.506 3_566
H(7) H(9) 3.339 3_666
H(7) H(10) 2.370 3_566
H(7) H(25) 3.393 3_666
H(7) H(31) 3.553 3_566
H(7) H(32) 2.927 3_566
H(8) H(4) 2.745 4_554
H(8) H(11) 3.430 4_554
H(8) H(16) 2.677 4_554
H(8) H(33) 3.483 3_666
H(9) C(33) 3.579 3_656
H(9) C(34) 3.321 3_656
H(9) H(7) 3.339 3_666
H(9) H(10) 3.271 1_655
H(9) H(20) 2.637 3_656
H(9) H(21) 2.801 3_656
H(9) H(32) 2.723 1_655
H(9) H(36) 3.530 3_656
H(9) H(37) 3.136 3_656
H(10) C(9) 3.215 3_566
H(10) C(17) 3.164 1_455
H(10) H(7) 2.370 3_566
H(10) H(9) 3.271 1_455
H(10) H(12) 3.344 1_455
H(10) H(17) 3.436 3_566
H(10) H(25) 2.368 1_455
H(11) C(4) 3.473 2_556
H(11) C(17) 2.992 4_455
H(11) H(2) 3.424 2_556
H(11) H(3) 2.819 2_556
H(11) H(8) 3.430 4_455
H(11) H(12) 2.820 4_455
H(11) H(17) 3.397 3_566
H(11) H(26) 2.366 4_455
H(12) C(4) 3.402 4_554
H(12) C(5) 3.241 4_554
H(12) H(3) 3.122 4_554
H(12) H(4) 2.811 4_554
H(12) H(10) 3.344 1_655
H(12) H(11) 2.820 4_554
H(12) H(30) 2.902 1_655
H(12) H(34) 3.232 4_554
H(12) H(43) 3.142 1_655
H(13) H(37) 3.555 2_555
H(13) H(40) 2.768 2_555
H(14) C(34) 3.481 3_656
H(14) H(20) 3.390 3_656
H(14) H(37) 3.044 3_656
H(14) H(38) 3.449 3_656
H(14) H(41) 3.037 4_555
H(15) C(36) 3.543 4_555
H(15) H(41) 3.363 4_555
H(15) H(42) 2.867 4_555
H(15) H(43) 3.327 4_555
H(16) C(12) 3.201 4_455
H(16) C(35) 3.353 4_455
H(16) H(8) 2.677 4_455
H(16) H(19) 2.916 4_455
H(16) H(24) 3.085 4_455
H(16) H(36) 2.784 3_556
H(16) H(39) 3.492 4_455
H(16) H(40) 3.125 4_455
H(17) C(20) 3.511 3_566
H(17) C(21) 3.044 3_566
H(17) C(22) 2.798 3_566
H(17) C(23) 3.040 3_566
H(17) C(24) 3.550 3_566
H(17) C(26) 3.295 3_566
H(17) H(2) 3.490 4_454
H(17) H(3) 3.173 4_454
H(17) H(10) 3.436 3_566
H(17) H(11) 3.397 3_566
H(17) H(31) 2.871 3_566
H(18) H(2) 3.314 4_454
H(18) H(37) 3.584 2_555
H(19) C(26) 3.324 4_554
H(19) H(16) 2.916 4_554
H(19) H(31) 2.985 4_554
H(19) H(32) 3.580 4_554
H(20) C(14) 3.273 3_656
H(20) C(18) 3.567 3_656
H(20) H(1) 3.267 3_656
H(20) H(9) 2.637 3_656
H(20) H(14) 3.390 3_656
H(20) H(27) 3.150 3_656
H(20) H(38) 3.059 3_656
H(21) H(9) 2.801 3_656
H(21) H(22) 3.341 3_556
H(21) H(25) 3.097 3_656
H(21) H(26) 3.548 3_656
H(22) C(33) 3.394 3_556
H(22) H(21) 3.341 3_556
H(22) H(25) 2.892 1_455
H(22) H(35) 2.872 3_556
H(22) H(36) 3.436 3_556
H(23) C(29) 3.433 2_555
H(23) C(30) 3.084 2_555
H(23) C(31) 3.171 2_555
H(23) C(32) 3.534 2_555
H(23) C(35) 3.377 2_555
H(23) H(28) 3.284 3_666
H(23) H(40) 2.782 2_555
H(23) H(41) 3.125 2_555
H(24) C(28) 3.442 2_555
H(24) C(29) 3.116 2_555
H(24) C(30) 3.411 2_555
H(24) C(34) 3.371 2_555
H(24) H(16) 3.085 4_554
H(24) H(36) 3.536 2_555
H(24) H(37) 2.740 2_555
H(24) H(40) 3.300 2_555
H(25) C(21) 3.184 1_655
H(25) C(37) 3.233 1_655
H(25) H(7) 3.393 3_666
H(25) H(10) 2.368 1_655
H(25) H(21) 3.097 3_656
H(25) H(22) 2.892 1_655
H(25) H(30) 2.915 1_655
H(25) H(43) 2.906 1_655
H(25) H(44) 3.389 1_655
H(26) C(3) 3.263 3_656
H(26) C(4) 3.260 3_656
H(26) C(23) 3.328 4_554
H(26) H(2) 3.220 3_656
H(26) H(3) 3.234 3_656
H(26) H(11) 2.366 4_554
H(26) H(21) 3.548 3_656
H(26) H(34) 3.046 4_554
H(26) H(43) 3.313 1_655
H(26) H(44) 3.417 1_655
H(27) C(34) 3.232 3_656
H(27) C(36) 3.449 4_555
H(27) H(6) 3.045 3_666
H(27) H(20) 3.150 3_656
H(27) H(32) 3.079 1_655
H(27) H(37) 2.532 3_656
H(27) H(41) 2.530 4_555
H(28) C(8) 3.381 3_666
H(28) H(6) 2.421 3_666
H(28) H(23) 3.284 3_666
H(28) H(41) 2.734 4_555
H(30) C(4) 3.325 4_454
H(30) C(17) 3.357 1_455
H(30) H(3) 2.682 4_454
H(30) H(12) 2.902 1_455
H(30) H(25) 2.915 1_455
H(31) C(35) 2.970 4_455
H(31) H(2) 3.376 2_556
H(31) H(7) 3.553 3_566
H(31) H(17) 2.871 3_566
H(31) H(19) 2.985 4_455
H(31) H(39) 3.139 4_455
H(31) H(40) 2.342 4_455
H(32) C(9) 3.415 3_566
H(32) C(14) 3.361 1_455
H(32) H(7) 2.927 3_566
H(32) H(9) 2.723 1_455
H(32) H(19) 3.580 4_455
H(32) H(27) 3.079 1_455
H(32) H(36) 3.093 3_556
H(32) H(40) 3.334 4_455
H(33) H(3) 3.292 2_556
H(33) H(8) 3.483 3_666
H(33) H(44) 3.511 4_555
H(34) C(4) 3.511 2_556
H(34) C(17) 3.535 4_455
H(34) C(37) 3.063 4_555
H(34) H(3) 2.857 2_556
H(34) H(12) 3.232 4_455
H(34) H(26) 3.046 4_455
H(34) H(42) 3.255 4_555
H(34) H(43) 2.579 4_555
H(34) H(44) 2.691 4_555
H(35) C(33) 3.388 3_556
H(35) C(37) 3.562 3_556
H(35) H(5) 3.212 3_556
H(35) H(22) 2.872 3_556
H(35) H(35) 2.455 3_556
H(35) H(44) 3.390 3_556
H(36) C(22) 3.463 3_556
H(36) C(26) 3.235 3_556
H(36) H(4) 3.097 3_556
H(36) H(5) 3.069 3_556
H(36) H(9) 3.530 3_656
H(36) H(16) 2.784 3_556
H(36) H(22) 3.436 3_556
H(36) H(24) 3.536 2_545
H(36) H(32) 3.093 3_556
H(37) C(16) 3.512 2_545
H(37) C(18) 3.193 3_656
H(37) H(1) 2.956 3_656
H(37) H(9) 3.136 3_656
H(37) H(13) 3.555 2_545
H(37) H(14) 3.044 3_656
H(37) H(18) 3.584 2_545
H(37) H(24) 2.740 2_545
H(37) H(27) 2.532 3_656
H(37) H(41) 3.495 2_545
H(38) C(2) 3.259 3_656
H(38) C(34) 3.565 3_656
H(38) H(1) 2.435 3_656
H(38) H(2) 3.224 3_656
H(38) H(14) 3.449 3_656
H(38) H(20) 3.059 3_656
H(38) H(38) 3.163 3_656
H(39) H(2) 3.122 3_656
H(39) H(16) 3.492 4_554
H(39) H(31) 3.139 4_554
H(40) C(16) 3.113 2_545
H(40) C(26) 3.071 4_554
H(40) H(2) 3.441 3_656
H(40) H(13) 2.768 2_545
H(40) H(16) 3.125 4_554
H(40) H(23) 2.782 2_545
H(40) H(24) 3.300 2_545
H(40) H(31) 2.342 4_554
H(40) H(32) 3.334 4_554
H(41) C(18) 2.925 4_454
H(41) H(14) 3.037 4_454
H(41) H(15) 3.363 4_454
H(41) H(23) 3.125 2_545
H(41) H(27) 2.530 4_454
H(41) H(28) 2.734 4_454
H(41) H(37) 3.495 2_555
H(42) C(3) 3.258 4_454
H(42) C(27) 3.447 4_454
H(42) H(2) 3.177 4_454
H(42) H(15) 2.867 4_454
H(42) H(34) 3.255 4_454
H(43) C(17) 3.301 1_455
H(43) C(27) 3.331 4_454
H(43) H(12) 3.142 1_455
H(43) H(15) 3.327 4_454
H(43) H(25) 2.906 1_455
H(43) H(26) 3.313 1_455
H(43) H(34) 2.579 4_454
H(44) C(4) 3.370 3_556
H(44) C(5) 2.907 3_556
H(44) C(27) 3.482 4_454
H(44) H(3) 3.421 3_556
H(44) H(4) 2.577 3_556
H(44) H(25) 3.389 1_455
H(44) H(26) 3.417 1_455
H(44) H(33) 3.511 4_454
H(44) H(34) 2.691 4_454
H(44) H(35) 3.390 3_556

loop_
_geom_torsion_atom_site_label_1
_geom_torsion_atom_site_label_2
_geom_torsion_atom_site_label_3
_geom_torsion_atom_site_label_4
_geom_torsion
C(1) Fe(1) C(7) N(1) 119.5(2)
C(1) Fe(1) C(7) N(2) -62.2(2)
C(7) Fe(1) C(1) C(2) -96.1(2)
C(7) Fe(1) C(1) C(6) 91.2(2)
C(1) Fe(1) C(28) C(29) -110.09(17)
C(1) Fe(1) C(28) C(32) 133.0(2)
C(1) Fe(1) C(28) C(33) 9.8(2)
C(28) Fe(1) C(1) C(2) 95.6(2)
C(28) Fe(1) C(1) C(6) -77.2(2)
C(1) Fe(1) C(29) C(28) 73.67(17)
C(1) Fe(1) C(29) C(30) -169.78(18)
C(1) Fe(1) C(29) C(34) -48.0(3)
C(29) Fe(1) C(1) C(2) 58.6(2)
C(29) Fe(1) C(1) C(6) -114.1(2)
C(1) Fe(1) C(30) C(29) 15.5(2)
C(1) Fe(1) C(30) C(31) 132.69(19)
C(1) Fe(1) C(30) C(35) -104.5(3)
C(30) Fe(1) C(1) C(2) 48.8(3)
C(30) Fe(1) C(1) C(6) -123.9(2)
C(1) Fe(1) C(31) C(30) -104.3(2)
C(1) Fe(1) C(31) C(32) 13.6(3)
C(1) Fe(1) C(31) C(36) 137.4(3)
C(31) Fe(1) C(1) C(2) 115.7(2)
C(31) Fe(1) C(1) C(6) -57.0(3)
C(1) Fe(1) C(32) C(28) -53.1(2)
C(1) Fe(1) C(32) C(31) -172.70(17)
C(1) Fe(1) C(32) C(37) 64.3(2)
C(32) Fe(1) C(1) C(2) 124.7(2)
C(32) Fe(1) C(1) C(6) -48.1(2)
C(7) Fe(1) C(28) C(29) 119.8(4)
C(7) Fe(1) C(28) C(32) 2.9(6)
C(7) Fe(1) C(28) C(33) -120.3(4)
C(28) Fe(1) C(7) N(1) -111.6(5)
C(28) Fe(1) C(7) N(2) 66.8(5)
C(7) Fe(1) C(29) C(28) -155.99(17)
C(7) Fe(1) C(29) C(30) -39.4(2)
C(7) Fe(1) C(29) C(34) 82.4(3)
C(29) Fe(1) C(7) N(1) -11.3(3)
C(29) Fe(1) C(7) N(2) 167.11(19)
C(7) Fe(1) C(30) C(29) 157.60(17)
C(7) Fe(1) C(30) C(31) -85.19(19)
C(7) Fe(1) C(30) C(35) 37.7(3)
C(30) Fe(1) C(7) N(1) -36.6(2)
C(30) Fe(1) C(7) N(2) 141.8(2)
C(7) Fe(1) C(31) C(30) 108.13(18)
C(7) Fe(1) C(31) C(32) -133.92(18)
C(7) Fe(1) C(31) C(36) -10.2(3)
C(31) Fe(1) C(7) N(1) -76.2(2)
C(31) Fe(1) C(7) N(2) 102.2(2)
C(7) Fe(1) C(32) C(28) -179.04(19)
C(7) Fe(1) C(32) C(31) 61.4(2)
C(7) Fe(1) C(32) C(37) -61.6(3)
C(32) Fe(1) C(7) N(1) -109.3(2)
C(32) Fe(1) C(7) N(2) 69.0(2)
C(28) Fe(1) C(29) C(30) 116.5(2)
C(28) Fe(1) C(29) C(34) -121.6(3)
C(29) Fe(1) C(28) C(32) -116.9(2)
C(29) Fe(1) C(28) C(33) 119.9(3)
C(28) Fe(1) C(30) C(29) -38.56(17)
C(28) Fe(1) C(30) C(31) 78.65(18)
C(28) Fe(1) C(30) C(35) -158.5(3)
C(30) Fe(1) C(28) C(29) 38.13(16)
C(30) Fe(1) C(28) C(32) -78.7(2)
C(30) Fe(1) C(28) C(33) 158.0(3)
C(28) Fe(1) C(31) C(30) -81.57(19)
C(28) Fe(1) C(31) C(32) 36.38(17)
C(28) Fe(1) C(31) C(36) 160.1(3)
C(31) Fe(1) C(28) C(29) 80.92(18)
C(31) Fe(1) C(28) C(32) -35.95(19)
C(31) Fe(1) C(28) C(33) -159.2(3)
C(28) Fe(1) C(32) C(31) -119.6(2)
C(28) Fe(1) C(32) C(37) 117.4(3)
C(32) Fe(1) C(28) C(29) 116.9(2)
C(32) Fe(1) C(28) C(33) -123.2(3)
C(29) Fe(1) C(30) C(31) 117.2(2)
C(29) Fe(1) C(30) C(35) -119.9(3)
C(30) Fe(1) C(29) C(28) -116.5(2)
C(30) Fe(1) C(29) C(34) 121.8(3)
C(29) Fe(1) C(31) C(30) -37.97(18)
C(29) Fe(1) C(31) C(32) 79.98(18)
C(29) Fe(1) C(31) C(36) -156.2(3)
C(31) Fe(1) C(29) C(28) -78.80(17)
C(31) Fe(1) C(29) C(30) 37.75(18)
C(31) Fe(1) C(29) C(34) 159.6(3)
C(29) Fe(1) C(32) C(28) 38.66(19)
C(29) Fe(1) C(32) C(31) -80.95(19)
C(29) Fe(1) C(32) C(37) 156.1(3)
C(32) Fe(1) C(29) C(28) -37.31(15)
C(32) Fe(1) C(29) C(30) 79.24(18)
C(32) Fe(1) C(29) C(34) -158.9(3)
C(30) Fe(1) C(31) C(32) 117.9(2)
C(30) Fe(1) C(31) C(36) -118.3(4)
C(31) Fe(1) C(30) C(29) -117.2(2)
C(31) Fe(1) C(30) C(35) 122.9(3)
C(30) Fe(1) C(32) C(28) 81.9(2)
C(30) Fe(1) C(32) C(31) -37.76(17)
C(30) Fe(1) C(32) C(37) -160.7(2)
C(32) Fe(1) C(30) C(29) -80.57(18)
C(32) Fe(1) C(30) C(31) 36.64(16)
C(32) Fe(1) C(30) C(35) 159.5(3)
C(31) Fe(1) C(32) C(28) 119.6(2)
C(31) Fe(1) C(32) C(37) -123.0(3)
C(32) Fe(1) C(31) C(30) -117.9(2)
C(32) Fe(1) C(31) C(36) 123.8(4)
C(7) N(1) C(8) C(9) -0.1(3)
C(8) N(1) C(7) Fe(1) 179.1(2)
C(8) N(1) C(7) N(2) 0.4(2)
C(7) N(1) C(10) C(11) 117.9(3)
C(7) N(1) C(10) C(15) -69.2(3)
C(10) N(1) C(7) Fe(1) -11.5(3)
C(10) N(1) C(7) N(2) 169.9(2)
C(8) N(1) C(10) C(11) -73.5(3)
C(8) N(1) C(10) C(15) 99.4(3)
C(10) N(1) C(8) C(9) -170.4(2)
C(7) N(2) C(9) C(8) 0.6(3)
C(9) N(2) C(7) Fe(1) -179.3(2)
C(9) N(2) C(7) N(1) -0.6(2)
C(7) N(2) C(19) C(20) -84.0(3)
C(7) N(2) C(19) C(24) 99.4(3)
C(19) N(2) C(7) Fe(1) 4.7(3)
C(19) N(2) C(7) N(1) -176.5(2)
C(9) N(2) C(19) C(20) 100.5(3)
C(9) N(2) C(19) C(24) -76.2(3)
C(19) N(2) C(9) C(8) 176.7(2)
Fe(1) C(1) C(2) C(3) -175.1(2)
Fe(1) C(1) C(6) C(5) 175.8(2)
C(2) C(1) C(6) C(5) 2.4(4)
C(6) C(1) C(2) C(3) -2.1(4)
C(1) C(2) C(3) C(4) 0.9(4)
C(2) C(3) C(4) C(5) 0.1(4)
C(3) C(4) C(5) C(6) 0.2(3)
C(4) C(5) C(6) C(1) -1.5(4)
N(1) C(8) C(9) N(2) -0.3(3)
N(1) C(10) C(11) C(12) 176.6(2)
N(1) C(10) C(11) C(16) -2.2(4)
N(1) C(10) C(15) C(14) -177.9(2)
N(1) C(10) C(15) C(18) -1.9(3)
C(11) C(10) C(15) C(14) -5.1(4)
C(11) C(10) C(15) C(18) 171.0(2)
C(15) C(10) C(11) C(12) 4.0(4)
C(15) C(10) C(11) C(16) -174.9(2)
C(10) C(11) C(12) C(13) 0.5(4)
C(16) C(11) C(12) C(13) 179.4(3)
C(11) C(12) C(13) C(14) -3.7(4)
C(11) C(12) C(13) C(17) 177.0(3)
C(12) C(13) C(14) C(15) 2.5(4)
C(17) C(13) C(14) C(15) -178.1(3)
C(13) C(14) C(15) C(10) 1.8(4)
C(13) C(14) C(15) C(18) -174.3(2)
N(2) C(19) C(20) C(21) 179.3(2)
N(2) C(19) C(20) C(25) -3.4(4)
N(2) C(19) C(24) C(23) 178.4(2)
N(2) C(19) C(24) C(27) -3.6(4)
C(20) C(19) C(24) C(23) 1.8(4)
C(20) C(19) C(24) C(27) 179.9(2)
C(24) C(19) C(20) C(21) -4.2(4)
C(24) C(19) C(20) C(25) 173.1(2)
C(19) C(20) C(21) C(22) 2.9(4)
C(25) C(20) C(21) C(22) -174.4(2)
C(20) C(21) C(22) C(23) 0.5(4)
C(20) C(21) C(22) C(26) 178.4(3)
C(21) C(22) C(23) C(24) -3.0(5)
C(26) C(22) C(23) C(24) 179.1(3)
C(22) C(23) C(24) C(19) 1.9(4)
C(22) C(23) C(24) C(27) -176.2(3)
Fe(1) C(28) C(29) C(30) -63.43(19)
Fe(1) C(28) C(29) C(34) 120.9(3)
Fe(1) C(28) C(32) C(31) 59.47(19)
Fe(1) C(28) C(32) C(37) -120.1(2)
C(29) C(28) C(32) Fe(1) -61.62(18)
C(29) C(28) C(32) C(31) -2.2(3)
C(29) C(28) C(32) C(37) 178.3(2)
C(32) C(28) C(29) Fe(1) 64.76(19)
C(32) C(28) C(29) C(30) 1.3(3)
C(32) C(28) C(29) C(34) -174.3(2)
C(33) C(28) C(29) Fe(1) -122.4(2)
C(33) C(28) C(29) C(30) 174.2(2)
C(33) C(28) C(29) C(34) -1.5(4)
C(33) C(28) C(32) Fe(1) 125.5(2)
C(33) C(28) C(32) C(31) -175.0(2)
C(33) C(28) C(32) C(37) 5.4(4)
Fe(1) C(29) C(30) C(31) -63.2(2)
Fe(1) C(29) C(30) C(35) 127.8(2)
C(28) C(29) C(30) Fe(1) 63.17(19)
C(28) C(29) C(30) C(31) 0.0(3)
C(28) C(29) C(30) C(35) -169.1(2)
C(34) C(29) C(30) Fe(1) -121.2(2)
C(34) C(29) C(30) C(31) 175.7(2)
C(34) C(29) C(30) C(35) 6.6(4)
Fe(1) C(30) C(31) C(32) -62.38(19)
Fe(1) C(30) C(31) C(36) 126.4(2)
C(29) C(30) C(31) Fe(1) 61.05(19)
C(29) C(30) C(31) C(32) -1.3(3)
C(29) C(30) C(31) C(36) -172.6(2)
C(35) C(30) C(31) Fe(1) -129.9(3)
C(35) C(30) C(31) C(32) 167.7(2)
C(35) C(30) C(31) C(36) -3.5(4)
Fe(1) C(31) C(32) C(28) -58.04(18)
Fe(1) C(31) C(32) C(37) 121.5(3)
C(30) C(31) C(32) Fe(1) 60.18(18)
C(30) C(31) C(32) C(28) 2.1(3)
C(30) C(31) C(32) C(37) -178.3(2)
C(36) C(31) C(32) Fe(1) -128.8(2)
C(36) C(31) C(32) C(28) 173.1(2)
C(36) C(31) C(32) C(37) -7.3(4)
